data_1519904
loop_
_publ_author_name
'Callear, Samantha K.'
'Hursthouse, Michael B.'

_publ_section_title
;
 1,1,3,3-Tetramethylbutylammonium malate
;
_journal_name_full 'Crystal Structure Report Archive'
_journal_page_first 560
_journal_year 2008
_chemical_formula_sum 'C12 H25 N O5'
_chemical_formula_weight 263.33
_chemical_name_systematic
;
1,1,3,3-Tetramethylbutylammonium malate
;
_space_group_IT_number 1
_symmetry_cell_setting triclinic
_symmetry_space_group_name_Hall 'P 1'
_symmetry_space_group_name_H-M 'P 1'
_atom_sites_solution_hydrogens geom
_atom_sites_solution_primary direct
_atom_sites_solution_secondary difmap
_cell_angle_alpha 100.526(2)
_cell_angle_beta 91.585(2)
_cell_angle_gamma 107.060(2)
_cell_formula_units_Z 1
_cell_length_a 6.1782(3)
_cell_length_b 7.5786(3)
_cell_length_c 8.0969(3)
_cell_measurement_reflns_used 1592
_cell_measurement_temperature 120(2)
_cell_measurement_theta_max 27.48
_cell_measurement_theta_min 2.91
_cell_volume 355.00(3)
_computing_cell_refinement 'DENZO (Otwinowski & Minor, 1997) & COLLECT (Hooft, R.W.W., 1998)'
_computing_data_collection 'COLLECT (Hooft, R.W.W., 1998)'
_computing_data_reduction 'DENZO (Otwinowski & Minor, 1997) & COLLECT (Hooft, R.W.W., 1998)'
_computing_structure_refinement 'SHELXL-97 (Sheldrick, 1997)'
_diffrn_ambient_temperature 120(2)
_diffrn_detector_area_resol_mean 9.091
_diffrn_measured_fraction_theta_full 0.996
_diffrn_measured_fraction_theta_max 0.996
_diffrn_measurement_device_type 'Bruker-Nonius 95mm CCD camera on \k-goniostat'
_diffrn_measurement_method '\f & \w scans'
_diffrn_radiation_monochromator '10cm confocal mirrors'
_diffrn_radiation_source 'Bruker-Nonius FR591 rotating anode'
_diffrn_radiation_type MoK\a
_diffrn_radiation_wavelength 0.71073
_diffrn_reflns_av_R_equivalents 0.0394
_diffrn_reflns_av_sigmaI/netI 0.0359
_diffrn_reflns_limit_h_max 7
_diffrn_reflns_limit_h_min -8
_diffrn_reflns_limit_k_max 8
_diffrn_reflns_limit_k_min -9
_diffrn_reflns_limit_l_max 10
_diffrn_reflns_limit_l_min -10
_diffrn_reflns_number 6071
_diffrn_reflns_theta_full 27.48
_diffrn_reflns_theta_max 27.48
_diffrn_reflns_theta_min 3.45
_exptl_absorpt_coefficient_mu 0.095
_exptl_absorpt_correction_T_max 0.9962
_exptl_absorpt_correction_T_min 0.9906
_exptl_absorpt_correction_type multi-scan
_exptl_absorpt_process_details 'SADABS V2.10 (Sheldrick, G.M., 2003)'
_exptl_crystal_colour colourless
_exptl_crystal_density_diffrn 1.232
_exptl_crystal_density_method 'not measured'
_exptl_crystal_description block
_exptl_crystal_F_000 144
_exptl_crystal_size_max 0.10
_exptl_crystal_size_mid 0.10
_exptl_crystal_size_min 0.04
_refine_diff_density_max 0.184
_refine_diff_density_min -0.186
_refine_diff_density_rms 0.042
_refine_ls_abs_structure_details 'Flack H D (1983), Acta Cryst. A39, 876-881'
_refine_ls_abs_structure_Flack 10(10)
_refine_ls_extinction_method none
_refine_ls_goodness_of_fit_ref 1.101
_refine_ls_hydrogen_treatment constr
_refine_ls_matrix_type full
_refine_ls_number_parameters 171
_refine_ls_number_reflns 1616
_refine_ls_number_restraints 3
_refine_ls_restrained_S_all 1.099
_refine_ls_R_factor_all 0.0407
_refine_ls_R_factor_gt 0.0378
_refine_ls_shift/su_max 0.000
_refine_ls_shift/su_mean 0.000
_refine_ls_structure_factor_coef Fsqd
_refine_ls_weighting_details 'calc w=1/[\s^2^(Fo^2^)+(0.0235P)^2^+0.1306P] where P=(Fo^2^+2Fc^2^)/3'
_refine_ls_weighting_scheme calc
_refine_ls_wR_factor_gt 0.0813
_refine_ls_wR_factor_ref 0.0836
_reflns_number_gt 1540
_reflns_number_total 1616
_reflns_threshold_expression >2sigma(I)
_cod_data_source_file eCrystal-560.cif
_cod_data_source_block 06skc0078p1
_cod_depositor_comments
;
Citation :
Callear, Samantha K. and Hursthouse, Michael B. (2008) 
University of Southampton, Crystal Structure Report Archive. 
(doi:10.5258/ecrystals/560)

More at:
http://ecrystals.chem.soton.ac.uk/560/
;
_cod_original_sg_symbol_H-M P1
_cod_database_code 1519904

loop_
_symmetry_equiv_pos_as_xyz
'x, y, z'

loop_
_atom_site_label
_atom_site_type_symbol
_atom_site_fract_x
_atom_site_fract_y
_atom_site_fract_z
_atom_site_U_iso_or_equiv
_atom_site_adp_type
_atom_site_occupancy
_atom_site_symmetry_multiplicity
_atom_site_calc_flag
_atom_site_refinement_flags
_atom_site_disorder_assembly
_atom_site_disorder_group
C1 C 0.8880(4) 0.3628(3) 0.6325(3) 0.0184(5) Uani 1 1 d . . .
C2 C 0.9336(4) 0.1861(3) 0.6715(3) 0.0201(5) Uani 1 1 d . . .
H2 H 1.0357 0.2238 0.7783 0.024 Uiso 1 1 calc R . .
C3 C 1.0534(4) 0.0984(3) 0.5318(3) 0.0220(5) Uani 1 1 d . . .
H3A H 0.9537 0.0557 0.4252 0.026 Uiso 1 1 calc R . .
H3B H 1.1949 0.1931 0.5134 0.026 Uiso 1 1 calc R . .
C4 C 1.1089(4) -0.0679(3) 0.5822(3) 0.0195(5) Uani 1 1 d . . .
O1A O 1.0606(3) 0.4974(2) 0.6188(2) 0.0225(4) Uani 1 1 d . . .
O1B O 0.6859(3) 0.3617(2) 0.6200(2) 0.0212(4) Uani 1 1 d . . .
O2 O 0.7292(3) 0.0517(3) 0.6967(3) 0.0285(4) Uani 1 1 d . . .
H2A H 0.6178 0.0855 0.6690 0.043 Uiso 1 1 calc R . .
O4A O 0.9736(3) -0.2320(2) 0.5043(2) 0.0283(4) Uani 1 1 d . . .
H4A H 1.0056 -0.3179 0.5427 0.042 Uiso 1 1 calc R . .
O4B O 1.2602(3) -0.0480(2) 0.6885(2) 0.0281(4) Uani 1 1 d . . .
C21 C 0.2739(4) 0.2445(4) 1.1246(3) 0.0256(5) Uani 1 1 d . . .
H21A H 0.2787 0.1600 1.0185 0.038 Uiso 1 1 calc R . .
H21B H 0.1269 0.2693 1.1260 0.038 Uiso 1 1 calc R . .
H21C H 0.2939 0.1853 1.2195 0.038 Uiso 1 1 calc R . .
C22 C 0.4657(4) 0.4311(4) 1.1398(3) 0.0220(5) Uani 1 1 d . . .
C23 C 0.4381(4) 0.4968(3) 0.9730(3) 0.0180(4) Uani 1 1 d . . .
H23A H 0.4674 0.4020 0.8822 0.022 Uiso 1 1 calc R . .
H23B H 0.2757 0.4875 0.9548 0.022 Uiso 1 1 calc R . .
C24 C 0.5757(4) 0.6912(3) 0.9418(3) 0.0195(5) Uani 1 1 d . . .
C26 C 0.4361(5) 0.5671(4) 1.2967(3) 0.0293(6) Uani 1 1 d . . .
H26A H 0.2961 0.5996 1.2786 0.044 Uiso 1 1 calc R . .
H26B H 0.5663 0.6819 1.3170 0.044 Uiso 1 1 calc R . .
H26C H 0.4269 0.5068 1.3946 0.044 Uiso 1 1 calc R . .
C27 C 0.6922(4) 0.3896(4) 1.1630(3) 0.0275(6) Uani 1 1 d . . .
H27A H 0.6881 0.3231 1.2564 0.041 Uiso 1 1 calc R . .
H27B H 0.8166 0.5083 1.1881 0.041 Uiso 1 1 calc R . .
H27C H 0.7163 0.3109 1.0592 0.041 Uiso 1 1 calc R . .
C28 C 0.4865(4) 0.8501(3) 1.0245(3) 0.0242(5) Uani 1 1 d . . .
H28A H 0.5151 0.8712 1.1472 0.036 Uiso 1 1 calc R . .
H28B H 0.3228 0.8160 0.9941 0.036 Uiso 1 1 calc R . .
H28C H 0.5644 0.9656 0.9853 0.036 Uiso 1 1 calc R . .
C29 C 0.8324(4) 0.7448(4) 0.9793(3) 0.0239(5) Uani 1 1 d . . .
H29A H 0.9060 0.8569 0.9338 0.036 Uiso 1 1 calc R . .
H29B H 0.8864 0.6402 0.9266 0.036 Uiso 1 1 calc R . .
H29C H 0.8699 0.7718 1.1015 0.036 Uiso 1 1 calc R . .
N25 N 0.5348(3) 0.6729(3) 0.7517(3) 0.0189(4) Uani 1 1 d . . .
H25A H 0.5978 0.5868 0.6968 0.028 Uiso 1 1 calc R . .
H25B H 0.5995 0.7865 0.7235 0.028 Uiso 1 1 calc R . .
H25C H 0.3827 0.6345 0.7216 0.028 Uiso 1 1 calc R . .

loop_
_atom_site_aniso_label
_atom_site_aniso_U_11
_atom_site_aniso_U_22
_atom_site_aniso_U_33
_atom_site_aniso_U_23
_atom_site_aniso_U_13
_atom_site_aniso_U_12
C1 0.0218(12) 0.0168(11) 0.0164(10) 0.0022(9) 0.0017(9) 0.0061(9)
C2 0.0172(11) 0.0186(12) 0.0255(12) 0.0080(10) 0.0021(9) 0.0047(9)
C3 0.0269(12) 0.0164(12) 0.0244(12) 0.0064(9) 0.0057(9) 0.0075(10)
C4 0.0179(11) 0.0156(12) 0.0249(12) 0.0039(9) 0.0051(9) 0.0044(9)
O1A 0.0202(8) 0.0154(8) 0.0322(9) 0.0072(7) 0.0021(7) 0.0043(7)
O1B 0.0196(8) 0.0191(9) 0.0274(9) 0.0083(7) 0.0036(7) 0.0075(7)
O2 0.0198(8) 0.0219(10) 0.0489(12) 0.0178(9) 0.0096(8) 0.0070(7)
O4A 0.0310(10) 0.0151(9) 0.0376(11) 0.0050(8) -0.0082(8) 0.0064(8)
O4B 0.0237(9) 0.0201(9) 0.0379(10) 0.0065(8) -0.0058(8) 0.0032(7)
C21 0.0265(13) 0.0248(14) 0.0262(12) 0.0109(10) 0.0071(10) 0.0049(11)
C22 0.0230(11) 0.0243(12) 0.0184(11) 0.0043(9) 0.0018(9) 0.0067(10)
C23 0.0167(10) 0.0177(12) 0.0190(11) 0.0034(9) 0.0015(8) 0.0044(9)
C24 0.0192(11) 0.0191(12) 0.0199(11) 0.0036(9) 0.0016(9) 0.0055(9)
C26 0.0360(14) 0.0303(15) 0.0202(12) 0.0013(10) 0.0025(10) 0.0102(12)
C27 0.0273(13) 0.0278(14) 0.0296(14) 0.0089(11) -0.0020(11) 0.0101(11)
C28 0.0287(13) 0.0169(12) 0.0281(13) 0.0047(10) 0.0070(10) 0.0079(10)
C29 0.0177(11) 0.0218(12) 0.0288(13) 0.0041(10) 0.0012(9) 0.0014(9)
N25 0.0167(9) 0.0157(10) 0.0243(10) 0.0053(8) 0.0024(7) 0.0039(8)

loop_
_atom_type_symbol
_atom_type_description
_atom_type_scat_dispersion_real
_atom_type_scat_dispersion_imag
_atom_type_scat_source
C C 0.0033 0.0000 'International Tables Vol C Tables 4.2.6.8 and 6.1.1.4'
H H 0.0000 0.0000 'International Tables Vol C Tables 4.2.6.8 and 6.1.1.4'
N N 0.0061 0.0000 'International Tables Vol C Tables 4.2.6.8 and 6.1.1.4'
O O 0.0106 0.0000 'International Tables Vol C Tables 4.2.6.8 and 6.1.1.4'

loop_
_geom_angle_atom_site_label_1
_geom_angle_atom_site_label_2
_geom_angle_atom_site_label_3
_geom_angle
_geom_angle_site_symmetry_1
_geom_angle_site_symmetry_3
O1B C1 O1A 126.3(2) . .
O1B C1 C2 117.3(2) . .
O1A C1 C2 116.4(2) . .
O2 C2 C3 110.06(19) . .
O2 C2 C1 111.02(18) . .
C3 C2 C1 111.35(19) . .
O2 C2 H2 108.1 . .
C3 C2 H2 108.1 . .
C1 C2 H2 108.1 . .
C4 C3 C2 109.18(19) . .
C4 C3 H3A 109.8 . .
C2 C3 H3A 109.8 . .
C4 C3 H3B 109.8 . .
C2 C3 H3B 109.8 . .
H3A C3 H3B 108.3 . .
O4B C4 O4A 124.0(2) . .
O4B C4 C3 122.3(2) . .
O4A C4 C3 113.8(2) . .
C2 O2 H2A 109.5 . .
C4 O4A H4A 109.5 . .
C22 C21 H21A 109.5 . .
C22 C21 H21B 109.5 . .
H21A C21 H21B 109.5 . .
C22 C21 H21C 109.5 . .
H21A C21 H21C 109.5 . .
H21B C21 H21C 109.5 . .
C26 C22 C27 109.7(2) . .
C26 C22 C21 107.8(2) . .
C27 C22 C21 107.6(2) . .
C26 C22 C23 113.8(2) . .
C27 C22 C23 112.6(2) . .
C21 C22 C23 105.02(19) . .
C24 C23 C22 123.1(2) . .
C24 C23 H23A 106.6 . .
C22 C23 H23A 106.6 . .
C24 C23 H23B 106.6 . .
C22 C23 H23B 106.6 . .
H23A C23 H23B 106.5 . .
C28 C24 C29 110.6(2) . .
C28 C24 N25 106.35(18) . .
C29 C24 N25 105.91(19) . .
C28 C24 C23 113.42(19) . .
C29 C24 C23 115.87(19) . .
N25 C24 C23 103.68(18) . .
C22 C26 H26A 109.5 . .
C22 C26 H26B 109.5 . .
H26A C26 H26B 109.5 . .
C22 C26 H26C 109.5 . .
H26A C26 H26C 109.5 . .
H26B C26 H26C 109.5 . .
C22 C27 H27A 109.5 . .
C22 C27 H27B 109.5 . .
H27A C27 H27B 109.5 . .
C22 C27 H27C 109.5 . .
H27A C27 H27C 109.5 . .
H27B C27 H27C 109.5 . .
C24 C28 H28A 109.5 . .
C24 C28 H28B 109.5 . .
H28A C28 H28B 109.5 . .
C24 C28 H28C 109.5 . .
H28A C28 H28C 109.5 . .
H28B C28 H28C 109.5 . .
C24 C29 H29A 109.5 . .
C24 C29 H29B 109.5 . .
H29A C29 H29B 109.5 . .
C24 C29 H29C 109.5 . .
H29A C29 H29C 109.5 . .
H29B C29 H29C 109.5 . .
C24 N25 H25A 109.5 . .
C24 N25 H25B 109.5 . .
H25A N25 H25B 109.5 . .
C24 N25 H25C 109.5 . .
H25A N25 H25C 109.5 . .
H25B N25 H25C 109.5 . .

loop_
_geom_bond_atom_site_label_1
_geom_bond_atom_site_label_2
_geom_bond_distance
_geom_bond_site_symmetry_2
C1 O1B 1.248(3) .
C1 O1A 1.265(3) .
C1 C2 1.531(3) .
C2 O2 1.417(3) .
C2 C3 1.527(3) .
C2 H2 1.0000 .
C3 C4 1.519(3) .
C3 H3A 0.9900 .
C3 H3B 0.9900 .
C4 O4B 1.209(3) .
C4 O4A 1.311(3) .
O2 H2A 0.8400 .
O4A H4A 0.8400 .
C21 C22 1.538(3) .
C21 H21A 0.9800 .
C21 H21B 0.9800 .
C21 H21C 0.9800 .
C22 C26 1.535(4) .
C22 C27 1.535(3) .
C22 C23 1.544(3) .
C23 C24 1.540(3) .
C23 H23A 0.9900 .
C23 H23B 0.9900 .
C24 C28 1.522(3) .
C24 C29 1.524(3) .
C24 N25 1.527(3) .
C26 H26A 0.9800 .
C26 H26B 0.9800 .
C26 H26C 0.9800 .
C27 H27A 0.9800 .
C27 H27B 0.9800 .
C27 H27C 0.9800 .
C28 H28A 0.9800 .
C28 H28B 0.9800 .
C28 H28C 0.9800 .
C29 H29A 0.9800 .
C29 H29B 0.9800 .
C29 H29C 0.9800 .
N25 H25A 0.9100 .
N25 H25B 0.9100 .
N25 H25C 0.9100 .

loop_
_geom_hbond_atom_site_label_D
_geom_hbond_atom_site_label_H
_geom_hbond_atom_site_label_A
_geom_hbond_distance_DH
_geom_hbond_distance_HA
_geom_hbond_distance_DA
_geom_hbond_angle_DHA
_geom_hbond_site_symmetry_A
O2 H2A O1B 0.84 2.12 2.621(2) 117.6 .
N25 H25A O1B 0.91 1.94 2.828(3) 164.4 .
O2 H2A O4B 0.84 2.17 2.767(2) 128.3 1_455
N25 H25C O1A 0.91 2.03 2.920(3) 166.4 1_455
O4A H4A O1A 0.84 1.74 2.582(2) 177.5 1_545
N25 H25B O2 0.91 1.99 2.891(3) 171.1 1_565
